data_7707894
loop_
_publ_author_name
'Bhanja, Avik'
'Herchel, Radovan'
'Moreno-Pineda, Eufemio'
'Khara, Anjan'
'Wernsdorfer, Wolfgang'
'Ray, Debashis'

_publ_section_title
;
 Synthesis, characterization, magnetism and theoretical analysis of
 hetero-metallic [Ni<sub>2</sub>Ln<sub>2</sub>] partial di-cubane
 assemblies.
;
_journal_issue 36
_journal_name_full 'Dalton transactions (Cambridge, England : 2003)'
_journal_page_first 12517
_journal_page_last 12527
_journal_paper_doi 10.1039/d1dt00510c
_journal_volume 50
_journal_year 2021
_chemical_formula_moiety 'C64 H68 N2 Ni2 O20 Tb2, (2CH3OH)'
_chemical_formula_sum 'C66 H76 N2 Ni2 O22 Tb2'
_chemical_formula_weight 1684.54
_space_group_crystal_system triclinic
_space_group_IT_number 2
_space_group_name_Hall '-P 1'
_space_group_name_H-M_alt 'P -1'
_atom_sites_solution_hydrogens geom
_audit_creation_method SHELXL-2014/7
_audit_update_record
;
2021-02-11 deposited with the CCDC.	2021-07-26 downloaded from the CCDC.
;
_cell_angle_alpha 78.47(2)
_cell_angle_beta 76.06(2)
_cell_angle_gamma 89.62(4)
_cell_formula_units_Z 1
_cell_length_a 11.272(10)
_cell_length_b 11.493(12)
_cell_length_c 13.955(12)
_cell_measurement_reflns_used 5786
_cell_measurement_temperature 290(2)
_cell_measurement_theta_max 26.586
_cell_measurement_theta_min 3.014
_cell_volume 1718(3)
_computing_cell_refinement 'SAINT V8.38A (?, 2016)'
_computing_data_collection SMART
_computing_data_reduction 'SAINT V8.38A (?, 2016)'
_computing_structure_refinement 'SHELXL-2014/7 (Sheldrick, 2014)'
_diffrn_ambient_temperature 290(2)
_diffrn_measured_fraction_theta_full 0.996
_diffrn_measured_fraction_theta_max 0.976
_diffrn_measurement_device_type 'Bruker SMART APEX-II'
_diffrn_measurement_method 'CCD area detector,\w-scans'
_diffrn_radiation_type MoK\a
_diffrn_radiation_wavelength 0.71073
_diffrn_reflns_av_R_equivalents 0.0540
_diffrn_reflns_av_unetI/netI 0.0490
_diffrn_reflns_Laue_measured_fraction_full 0.996
_diffrn_reflns_Laue_measured_fraction_max 0.976
_diffrn_reflns_limit_h_max 14
_diffrn_reflns_limit_h_min -13
_diffrn_reflns_limit_k_max 12
_diffrn_reflns_limit_k_min -14
_diffrn_reflns_limit_l_max 17
_diffrn_reflns_limit_l_min -17
_diffrn_reflns_number 21741
_diffrn_reflns_point_group_measured_fraction_full 0.996
_diffrn_reflns_point_group_measured_fraction_max 0.976
_diffrn_reflns_theta_full 25.242
_diffrn_reflns_theta_max 26.586
_diffrn_reflns_theta_min 3.014
_exptl_absorpt_coefficient_mu 2.649
_exptl_absorpt_correction_type multi-scan
_exptl_absorpt_process_details SADABS-2016/2
_exptl_crystal_colour GREEN
_exptl_crystal_density_diffrn 1.629
_exptl_crystal_description BLOCK
_exptl_crystal_F_000 848
_exptl_crystal_size_max .18
_exptl_crystal_size_mid .12
_exptl_crystal_size_min .10
_exptl_transmission_factor_max .767
_exptl_transmission_factor_min .690
_refine_diff_density_max 0.611
_refine_diff_density_min -0.575
_refine_diff_density_rms 0.100
_refine_ls_extinction_method none
_refine_ls_goodness_of_fit_ref 1.067
_refine_ls_hydrogen_treatment constr
_refine_ls_matrix_type full
_refine_ls_number_parameters 430
_refine_ls_number_reflns 7022
_refine_ls_number_restraints 0
_refine_ls_restrained_S_all 1.067
_refine_ls_R_factor_all 0.0455
_refine_ls_R_factor_gt 0.0273
_refine_ls_shift/su_max 0.002
_refine_ls_shift/su_mean 0.000
_refine_ls_structure_factor_coef Fsqd
_refine_ls_weighting_details 'w=1/[\s^2^(Fo^2^)+(0.0268P)^2^+0.4526P] where P=(Fo^2^+2Fc^2^)/3'
_refine_ls_weighting_scheme calc
_refine_ls_wR_factor_gt 0.0587
_refine_ls_wR_factor_ref 0.0651
_reflns_Friedel_coverage 0.000
_reflns_number_gt 5786
_reflns_number_total 7022
_reflns_threshold_expression 'I > 2\s(I)'
_cod_data_source_file d1dt00510c2.cif
_cod_data_source_block Complex2
_cod_depositor_comments 'Adding full bibliography for 7707892--7707895.cif.'
_cod_database_code 7707894
_shelx_shelxl_version_number 2014/7
_shelx_space_group_comment
;
The symmetry employed for this shelxl refinement is uniquely defined
by the following loop, which should always be used as a source of
symmetry information in preference to the above space-group names.
They are only intended as comments.
;

loop_
_space_group_symop_operation_xyz
'x, y, z'
'-x, -y, -z'

loop_
_atom_site_label
_atom_site_type_symbol
_atom_site_fract_x
_atom_site_fract_y
_atom_site_fract_z
_atom_site_U_iso_or_equiv
_atom_site_adp_type
_atom_site_occupancy
_atom_site_site_symmetry_order
_atom_site_calc_flag
_atom_site_refinement_flags_posn
_atom_site_refinement_flags_adp
_atom_site_refinement_flags_occupancy
_atom_site_disorder_assembly
_atom_site_disorder_group
Tb1 Tb 0.31715(2) 0.55196(2) 0.68335(2) 0.03042(6) Uani 1 1 d . . . . .
Ni1 Ni 0.48856(4) 0.63122(3) 0.44450(3) 0.02735(10) Uani 1 1 d . . . . .
O10 O 0.6251(2) 0.51867(17) 0.46788(16) 0.0283(5) Uani 1 1 d . . . . .
O2 O 0.4697(2) 0.67903(18) 0.57833(16) 0.0319(5) Uani 1 1 d . . . . .
O3 O 0.5293(2) 0.57862(19) 0.30745(16) 0.0339(5) Uani 1 1 d . . . . .
O4 O 0.3377(2) 0.71787(19) 0.41922(17) 0.0347(5) Uani 1 1 d . . . . .
O6 O 0.2622(2) 0.4608(2) 0.85547(18) 0.0450(7) Uani 1 1 d . . . . .
O5 O 0.2154(2) 0.6718(2) 0.57467(18) 0.0410(6) Uani 1 1 d . . . . .
O1 O 0.4547(3) 0.6718(2) 0.76502(19) 0.0470(7) Uani 1 1 d . . . . .
O8 O 0.1277(3) 0.4355(2) 0.7162(2) 0.0517(7) Uani 1 1 d . . . . .
H8 H 0.1158 0.3739 0.7725 0.062 Uiso 1 1 calc R U . . .
N1 N 0.5905(3) 0.7859(2) 0.3743(2) 0.0347(7) Uani 1 1 d . . . . .
O9 O 0.1971(3) 0.6900(2) 0.7717(2) 0.0575(8) Uani 1 1 d . . . . .
H9 H 0.1534 0.6537 0.8361 0.069 Uiso 1 1 calc R U . . .
O7 O 0.1576(3) 0.5726(3) 0.9556(2) 0.0709(10) Uani 1 1 d . . . . .
C16 C 0.2387(3) 0.7191(3) 0.4821(3) 0.0330(7) Uani 1 1 d . . . . .
C7 C 0.5206(3) 0.7715(3) 0.5986(3) 0.0307(7) Uani 1 1 d . . . . .
C15 C 0.4926(3) 0.6570(3) 0.2364(2) 0.0375(8) Uani 1 1 d . . . . .
C6 C 0.5852(3) 0.8663(3) 0.5248(3) 0.0338(8) Uani 1 1 d . . . . .
C2 C 0.5098(3) 0.7739(3) 0.7003(3) 0.0381(8) Uani 1 1 d . . . . .
C8 C 0.6108(3) 0.8690(3) 0.4178(3) 0.0390(8) Uani 1 1 d . . . . .
H8A H 0.6462 0.9396 0.3756 0.047 Uiso 1 1 calc R U . . .
C17 C 0.1383(3) 0.7830(3) 0.4437(3) 0.0362(8) Uani 1 1 d . . . . .
C32 C 0.7085(4) 0.5600(3) 0.5203(3) 0.0475(10) Uani 1 1 d . . . . .
H32A H 0.7447 0.6362 0.4836 0.071 Uiso 1 1 calc R U . . .
H32B H 0.7717 0.5042 0.5251 0.071 Uiso 1 1 calc R U . . .
H32C H 0.6642 0.5667 0.5868 0.071 Uiso 1 1 calc R U . . .
O11 O -0.0091(4) 0.3276(3) 0.9013(3) 0.0819(11) Uani 1 1 d . . . . .
H11 H -0.0587 0.3634 0.9367 0.123 Uiso 1 1 calc R U . . .
C23 C 0.2073(4) 0.4782(4) 0.9409(3) 0.0494(10) Uani 1 1 d . . . . .
C14 C 0.4078(4) 0.6251(4) 0.1877(3) 0.0518(10) Uani 1 1 d . . . . .
H14 H 0.3772 0.5469 0.2025 0.062 Uiso 1 1 calc R U . . .
C5 C 0.6262(3) 0.9639(3) 0.5564(3) 0.0422(9) Uani 1 1 d . . . . .
H5 H 0.6670 1.0279 0.5081 0.051 Uiso 1 1 calc R U . . .
C10 C 0.5388(4) 0.7752(3) 0.2127(3) 0.0438(9) Uani 1 1 d . . . . .
C18 C 0.1513(4) 0.8249(3) 0.3415(3) 0.0498(10) Uani 1 1 d . . . . .
H18 H 0.2232 0.8136 0.2957 0.060 Uiso 1 1 calc R U . . .
C9 C 0.6330(4) 0.8066(3) 0.2632(3) 0.0487(10) Uani 1 1 d . . . . .
H9A H 0.7042 0.7601 0.2457 0.058 Uiso 1 1 calc R U . . .
H9B H 0.6581 0.8898 0.2375 0.058 Uiso 1 1 calc R U . . .
C3 C 0.5509(4) 0.8714(3) 0.7288(3) 0.0481(10) Uani 1 1 d . . . . .
H3 H 0.5406 0.8728 0.7967 0.058 Uiso 1 1 calc R U . . .
C4 C 0.6080(4) 0.9674(3) 0.6550(3) 0.0494(10) Uani 1 1 d . . . . .
H4 H 0.6337 1.0345 0.6736 0.059 Uiso 1 1 calc R U . . .
C24 C 0.2020(4) 0.3797(4) 1.0312(3) 0.0497(10) Uani 1 1 d . . . . .
C1 C 0.4612(5) 0.6564(4) 0.8679(3) 0.0694(14) Uani 1 1 d . . . . .
H1A H 0.5435 0.6737 0.8703 0.104 Uiso 1 1 calc R U . . .
H1B H 0.4375 0.5757 0.9019 0.104 Uiso 1 1 calc R U . . .
H1C H 0.4071 0.7093 0.9006 0.104 Uiso 1 1 calc R U . . .
C11 C 0.4973(5) 0.8570(4) 0.1410(3) 0.0607(13) Uani 1 1 d . . . . .
H11A H 0.5274 0.9354 0.1247 0.073 Uiso 1 1 calc R U . . .
C22 C 0.0303(4) 0.8008(4) 0.5094(4) 0.0627(13) Uani 1 1 d . . . . .
H22 H 0.0200 0.7734 0.5784 0.075 Uiso 1 1 calc R U . . .
C31 C 0.1776(5) 0.8108(4) 0.7492(4) 0.0799(17) Uani 1 1 d . . . . .
H31A H 0.2281 0.8531 0.7784 0.120 Uiso 1 1 calc R U . . .
H31B H 0.0931 0.8243 0.7764 0.120 Uiso 1 1 calc R U . . .
H31C H 0.1980 0.8385 0.6774 0.120 Uiso 1 1 calc R U . . .
C25 C 0.2496(5) 0.2732(4) 1.0194(3) 0.0676(13) Uani 1 1 d . . . . .
H25 H 0.2878 0.2619 0.9552 0.081 Uiso 1 1 calc R U . . .
C13 C 0.3686(5) 0.7085(5) 0.1177(3) 0.0677(14) Uani 1 1 d . . . . .
H13 H 0.3113 0.6861 0.0860 0.081 Uiso 1 1 calc R U . . .
C30 C 0.0309(5) 0.4433(5) 0.6658(4) 0.0744(15) Uani 1 1 d . . . . .
H30A H 0.0308 0.5225 0.6275 0.112 Uiso 1 1 calc R U . . .
H30B H -0.0459 0.4245 0.7147 0.112 Uiso 1 1 calc R U . . .
H30C H 0.0428 0.3881 0.6214 0.112 Uiso 1 1 calc R U . . .
C12 C 0.4129(5) 0.8239(5) 0.0942(3) 0.0740(16) Uani 1 1 d . . . . .
H12 H 0.3860 0.8796 0.0468 0.089 Uiso 1 1 calc R U . . .
C20 C -0.0472(5) 0.9004(5) 0.3732(5) 0.0861(18) Uani 1 1 d . . . . .
H20 H -0.1094 0.9409 0.3494 0.103 Uiso 1 1 calc R U . . .
C26 C 0.2417(5) 0.1808(5) 1.1020(4) 0.0812(16) Uani 1 1 d . . . . .
H26 H 0.2722 0.1074 1.0927 0.097 Uiso 1 1 calc R U . . .
C29 C 0.1533(6) 0.3961(5) 1.1261(4) 0.108(2) Uani 1 1 d . . . . .
H29 H 0.1232 0.4695 1.1356 0.129 Uiso 1 1 calc R U . . .
C19 C 0.0578(5) 0.8833(4) 0.3079(4) 0.0729(15) Uani 1 1 d . . . . .
H19 H 0.0669 0.9114 0.2391 0.087 Uiso 1 1 calc R U . . .
C21 C -0.0622(5) 0.8586(5) 0.4737(5) 0.0907(19) Uani 1 1 d . . . . .
H21 H -0.1353 0.8691 0.5185 0.109 Uiso 1 1 calc R U . . .
C27 C 0.1900(5) 0.1974(5) 1.1959(4) 0.0869(19) Uani 1 1 d . . . . .
H27 H 0.1835 0.1352 1.2513 0.104 Uiso 1 1 calc R U . . .
C28 C 0.1476(7) 0.3049(6) 1.2090(4) 0.137(3) Uani 1 1 d . . . . .
H28 H 0.1146 0.3177 1.2737 0.164 Uiso 1 1 calc R U . . .
C33 C -0.0234(6) 0.2040(5) 0.9437(5) 0.112(2) Uani 1 1 d . . . . .
H33A H -0.0041 0.1895 1.0083 0.167 Uiso 1 1 calc R U . . .
H33B H 0.0306 0.1615 0.8998 0.167 Uiso 1 1 calc R U . . .
H33C H -0.1065 0.1775 0.9517 0.167 Uiso 1 1 calc R U . . .

loop_
_atom_site_aniso_label
_atom_site_aniso_U_11
_atom_site_aniso_U_22
_atom_site_aniso_U_33
_atom_site_aniso_U_23
_atom_site_aniso_U_13
_atom_site_aniso_U_12
Tb1 0.03432(10) 0.02943(9) 0.02288(8) -0.00330(6) 0.00013(6) 0.00424(6)
Ni1 0.0311(2) 0.0252(2) 0.0229(2) -0.00364(16) -0.00211(17) 0.00352(17)
O10 0.0298(12) 0.0268(11) 0.0274(12) -0.0052(9) -0.0058(9) 0.0021(9)
O2 0.0375(14) 0.0295(11) 0.0269(12) -0.0066(9) -0.0034(10) -0.0034(10)
O3 0.0418(14) 0.0344(12) 0.0228(11) -0.0035(9) -0.0047(10) 0.0115(10)
O4 0.0338(14) 0.0362(12) 0.0300(13) -0.0026(10) -0.0036(10) 0.0082(10)
O6 0.0529(17) 0.0497(15) 0.0241(13) -0.0017(11) 0.0016(11) 0.0041(12)
O5 0.0401(15) 0.0453(14) 0.0315(13) -0.0018(11) -0.0022(11) 0.0126(11)
O1 0.0619(19) 0.0472(15) 0.0311(14) -0.0119(11) -0.0065(13) -0.0094(13)
O8 0.0525(18) 0.0580(17) 0.0388(16) 0.0000(13) -0.0080(13) -0.0092(14)
N1 0.0358(17) 0.0320(15) 0.0300(16) 0.0003(12) -0.0017(12) 0.0039(12)
O9 0.078(2) 0.0495(16) 0.0351(15) -0.0056(12) 0.0026(14) 0.0267(14)
O7 0.094(3) 0.0631(19) 0.0378(17) -0.0018(14) 0.0099(16) 0.0286(17)
C16 0.036(2) 0.0285(16) 0.0339(18) -0.0066(14) -0.0079(15) 0.0017(14)
C7 0.0300(18) 0.0276(16) 0.0368(19) -0.0116(13) -0.0086(14) 0.0061(13)
C15 0.046(2) 0.043(2) 0.0208(16) -0.0068(14) -0.0031(15) 0.0151(16)
C6 0.0318(19) 0.0246(16) 0.045(2) -0.0055(14) -0.0113(15) 0.0060(13)
C2 0.040(2) 0.0390(19) 0.039(2) -0.0123(15) -0.0135(16) 0.0077(16)
C8 0.035(2) 0.0294(17) 0.046(2) 0.0008(15) -0.0038(16) 0.0019(15)
C17 0.031(2) 0.0310(17) 0.046(2) -0.0064(15) -0.0100(16) 0.0032(14)
C32 0.043(2) 0.048(2) 0.053(2) -0.0145(18) -0.0096(19) -0.0016(18)
O11 0.082(3) 0.092(3) 0.055(2) -0.0094(19) 0.0112(18) 0.011(2)
C23 0.051(3) 0.053(2) 0.034(2) -0.0014(18) 0.0028(18) 0.0032(19)
C14 0.062(3) 0.061(3) 0.035(2) -0.0136(18) -0.0137(19) 0.015(2)
C5 0.041(2) 0.0285(18) 0.058(3) -0.0080(16) -0.0160(18) 0.0039(15)
C10 0.056(3) 0.043(2) 0.0265(18) -0.0035(15) -0.0030(17) 0.0134(18)
C18 0.052(3) 0.051(2) 0.046(2) -0.0022(18) -0.017(2) -0.0021(19)
C9 0.063(3) 0.036(2) 0.034(2) 0.0038(16) 0.0043(19) -0.0039(18)
C3 0.055(3) 0.049(2) 0.049(2) -0.0216(18) -0.020(2) 0.0059(19)
C4 0.058(3) 0.0321(19) 0.068(3) -0.0204(19) -0.027(2) 0.0032(18)
C24 0.049(3) 0.060(2) 0.032(2) 0.0010(18) -0.0019(18) 0.002(2)
C1 0.096(4) 0.081(3) 0.031(2) -0.007(2) -0.016(2) -0.021(3)
C11 0.093(4) 0.049(2) 0.030(2) 0.0007(18) -0.002(2) 0.026(2)
C22 0.040(3) 0.078(3) 0.060(3) -0.002(2) -0.004(2) 0.021(2)
C31 0.113(5) 0.051(3) 0.068(3) -0.010(2) -0.008(3) 0.029(3)
C25 0.080(4) 0.072(3) 0.044(3) -0.001(2) -0.010(2) 0.014(3)
C13 0.075(4) 0.095(4) 0.041(3) -0.017(2) -0.026(2) 0.027(3)
C30 0.065(3) 0.093(4) 0.060(3) -0.015(3) -0.005(3) -0.018(3)
C12 0.107(4) 0.085(4) 0.033(2) -0.005(2) -0.028(3) 0.048(3)
C20 0.066(4) 0.078(4) 0.116(5) 0.003(3) -0.046(4) 0.026(3)
C26 0.100(5) 0.071(3) 0.066(4) 0.007(3) -0.026(3) 0.020(3)
C29 0.159(6) 0.099(4) 0.038(3) 0.009(3) 0.010(3) 0.051(4)
C19 0.080(4) 0.069(3) 0.071(4) 0.010(3) -0.042(3) 0.004(3)
C21 0.048(3) 0.107(4) 0.108(5) -0.009(4) -0.015(3) 0.034(3)
C27 0.076(4) 0.099(4) 0.058(3) 0.037(3) -0.005(3) 0.006(3)
C28 0.188(8) 0.128(5) 0.044(3) 0.033(3) 0.026(4) 0.066(5)
C33 0.137(7) 0.096(5) 0.102(5) -0.026(4) -0.023(5) -0.002(4)

loop_
_atom_type_symbol
_atom_type_description
_atom_type_scat_dispersion_real
_atom_type_scat_dispersion_imag
_atom_type_scat_source
C C 0.0033 0.0016 'International Tables Vol C Tables 4.2.6.8 and 6.1.1.4'
H H 0.0000 0.0000 'International Tables Vol C Tables 4.2.6.8 and 6.1.1.4'
N N 0.0061 0.0033 'International Tables Vol C Tables 4.2.6.8 and 6.1.1.4'
Ni Ni 0.3393 1.1124 'International Tables Vol C Tables 4.2.6.8 and 6.1.1.4'
O O 0.0106 0.0060 'International Tables Vol C Tables 4.2.6.8 and 6.1.1.4'
Tb Tb -0.1723 4.1537 'International Tables Vol C Tables 4.2.6.8 and 6.1.1.4'

loop_
_geom_angle_atom_site_label_1
_geom_angle_atom_site_label_2
_geom_angle_atom_site_label_3
_geom_angle
_geom_angle_site_symmetry_1
_geom_angle_site_symmetry_3
_geom_angle_publ_flag
O2 Tb1 O3 84.34(11) . 2_666 ?
O2 Tb1 O5 77.06(10) . . ?
O3 Tb1 O5 144.87(9) 2_666 . ?
O2 Tb1 O6 136.80(9) . . ?
O3 Tb1 O6 78.92(9) 2_666 . ?
O5 Tb1 O6 134.01(10) . . ?
O2 Tb1 O10 73.33(9) . 2_666 ?
O3 Tb1 O10 70.41(9) 2_666 2_666 ?
O5 Tb1 O10 75.77(10) . 2_666 ?
O6 Tb1 O10 134.39(10) . 2_666 ?
O2 Tb1 O9 99.71(11) . . ?
O3 Tb1 O9 142.54(10) 2_666 . ?
O5 Tb1 O9 70.83(11) . . ?
O6 Tb1 O9 72.83(10) . . ?
O10 Tb1 O9 146.58(9) 2_666 . ?
O2 Tb1 O8 151.59(9) . . ?
O3 Tb1 O8 107.46(12) 2_666 . ?
O5 Tb1 O8 78.99(11) . . ?
O6 Tb1 O8 71.56(10) . . ?
O10 Tb1 O8 86.17(9) 2_666 . ?
O9 Tb1 O8 86.54(12) . . ?
O2 Tb1 O1 61.60(10) . . ?
O3 Tb1 O1 80.78(11) 2_666 . ?
O5 Tb1 O1 114.50(11) . . ?
O6 Tb1 O1 76.47(10) . . ?
O10 Tb1 O1 128.28(9) 2_666 . ?
O9 Tb1 O1 69.18(11) . . ?
O8 Tb1 O1 144.42(9) . . ?
O2 Tb1 Ni1 35.49(6) . . ?
O3 Tb1 Ni1 80.82(7) 2_666 . ?
O5 Tb1 Ni1 66.71(8) . . ?
O6 Tb1 Ni1 159.28(7) . . ?
O10 Tb1 Ni1 38.76(6) 2_666 . ?
O9 Tb1 Ni1 123.05(8) . . ?
O8 Tb1 Ni1 119.27(7) . . ?
O1 Tb1 Ni1 96.04(8) . . ?
O2 Tb1 Ni1 76.16(9) . 2_666 ?
O3 Tb1 Ni1 35.25(7) 2_666 2_666 ?
O5 Tb1 Ni1 110.42(8) . 2_666 ?
O6 Tb1 Ni1 108.23(8) . 2_666 ?
O10 Tb1 Ni1 35.17(6) 2_666 2_666 ?
O9 Tb1 Ni1 175.06(8) . 2_666 ?
O8 Tb1 Ni1 98.38(10) . 2_666 ?
O1 Tb1 Ni1 106.21(9) . 2_666 ?
Ni1 Tb1 Ni1 54.75(5) . 2_666 ?
O2 Ni1 O4 92.41(10) . . ?
O2 Ni1 O10 92.67(10) . . ?
O4 Ni1 O10 170.22(9) . . ?
O2 Ni1 N1 89.60(11) . . ?
O4 Ni1 N1 88.19(12) . . ?
O10 Ni1 N1 100.20(12) . . ?
O2 Ni1 O3 173.19(10) . . ?
O4 Ni1 O3 93.99(10) . . ?
O10 Ni1 O3 81.34(10) . . ?
N1 Ni1 O3 88.28(11) . . ?
O2 Ni1 O10 83.86(10) . 2_666 ?
O4 Ni1 O10 89.81(11) . 2_666 ?
O10 Ni1 O10 82.44(11) . 2_666 ?
N1 Ni1 O10 173.07(10) . 2_666 ?
O3 Ni1 O10 98.48(10) . 2_666 ?
O2 Ni1 Tb1 41.13(7) . . ?
O4 Ni1 Tb1 83.92(8) . . ?
O10 Ni1 Tb1 94.46(7) . . ?
N1 Ni1 Tb1 129.29(9) . . ?
O3 Ni1 Tb1 142.12(8) . . ?
O10 Ni1 Tb1 43.85(6) 2_666 . ?
O2 Ni1 Tb1 134.11(7) . 2_666 ?
O4 Ni1 Tb1 133.20(8) . 2_666 ?
O10 Ni1 Tb1 41.51(7) . 2_666 ?
N1 Ni1 Tb1 95.65(11) . 2_666 ?
O3 Ni1 Tb1 39.83(7) . 2_666 ?
O10 Ni1 Tb1 90.56(9) 2_666 2_666 ?
Tb1 Ni1 Tb1 125.25(5) . 2_666 ?
C32 O10 Ni1 114.9(2) . . ?
C32 O10 Ni1 113.3(2) . 2_666 ?
Ni1 O10 Ni1 97.56(11) . 2_666 ?
C32 O10 Tb1 125.7(2) . 2_666 ?
Ni1 O10 Tb1 103.32(10) . 2_666 ?
Ni1 O10 Tb1 97.39(10) 2_666 2_666 ?
C7 O2 Ni1 128.7(2) . . ?
C7 O2 Tb1 127.4(2) . . ?
Ni1 O2 Tb1 103.38(10) . . ?
C15 O3 Ni1 111.6(2) . . ?
C15 O3 Tb1 138.0(2) . 2_666 ?
Ni1 O3 Tb1 104.92(10) . 2_666 ?
C16 O4 Ni1 126.5(2) . . ?
C23 O6 Tb1 142.6(3) . . ?
C16 O5 Tb1 136.6(2) . . ?
C2 O1 C1 116.9(3) . . ?
C2 O1 Tb1 112.8(2) . . ?
C1 O1 Tb1 129.3(2) . . ?
C30 O8 Tb1 132.4(3) . . ?
C30 O8 H8 113.8 . . ?
Tb1 O8 H8 113.8 . . ?
C8 N1 C9 117.9(3) . . ?
C8 N1 Ni1 125.3(2) . . ?
C9 N1 Ni1 116.5(2) . . ?
C31 O9 Tb1 135.3(3) . . ?
C31 O9 H9 112.4 . . ?
Tb1 O9 H9 112.4 . . ?
O4 C16 O5 126.2(3) . . ?
O4 C16 C17 116.5(3) . . ?
O5 C16 C17 117.3(3) . . ?
O2 C7 C2 117.4(3) . . ?
O2 C7 C6 124.2(3) . . ?
C2 C7 C6 118.4(3) . . ?
O3 C15 C14 121.7(3) . . ?
O3 C15 C10 119.1(3) . . ?
C14 C15 C10 119.2(3) . . ?
C7 C6 C5 118.5(3) . . ?
C7 C6 C8 123.3(3) . . ?
C5 C6 C8 118.1(3) . . ?
O1 C2 C3 125.5(3) . . ?
O1 C2 C7 113.1(3) . . ?
C3 C2 C7 121.3(3) . . ?
N1 C8 C6 127.8(3) . . ?
N1 C8 H8A 116.1 . . ?
C6 C8 H8A 116.1 . . ?
C22 C17 C18 118.5(4) . . ?
C22 C17 C16 120.6(4) . . ?
C18 C17 C16 120.8(3) . . ?
O10 C32 H32A 109.5 . . ?
O10 C32 H32B 109.5 . . ?
H32A C32 H32B 109.5 . . ?
O10 C32 H32C 109.5 . . ?
H32A C32 H32C 109.5 . . ?
H32B C32 H32C 109.5 . . ?
C33 O11 H11 109.5 . . ?
O7 C23 O6 124.0(4) . . ?
O7 C23 C24 117.8(4) . . ?
O6 C23 C24 118.1(4) . . ?
C13 C14 C15 120.4(4) . . ?
C13 C14 H14 119.8 . . ?
C15 C14 H14 119.8 . . ?
C4 C5 C6 121.8(3) . . ?
C4 C5 H5 119.1 . . ?
C6 C5 H5 119.1 . . ?
C11 C10 C15 118.7(4) . . ?
C11 C10 C9 123.0(4) . . ?
C15 C10 C9 118.3(3) . . ?
C19 C18 C17 119.9(4) . . ?
C19 C18 H18 120.1 . . ?
C17 C18 H18 120.1 . . ?
N1 C9 C10 113.8(3) . . ?
N1 C9 H9A 108.8 . . ?
C10 C9 H9A 108.8 . . ?
N1 C9 H9B 108.8 . . ?
C10 C9 H9B 108.8 . . ?
H9A C9 H9B 107.7 . . ?
C2 C3 C4 119.3(4) . . ?
C2 C3 H3 120.3 . . ?
C4 C3 H3 120.3 . . ?
C5 C4 C3 120.3(4) . . ?
C5 C4 H4 119.9 . . ?
C3 C4 H4 119.9 . . ?
C25 C24 C29 118.4(4) . . ?
C25 C24 C23 120.5(4) . . ?
C29 C24 C23 121.1(4) . . ?
O1 C1 H1A 109.5 . . ?
O1 C1 H1B 109.5 . . ?
H1A C1 H1B 109.5 . . ?
O1 C1 H1C 109.5 . . ?
H1A C1 H1C 109.5 . . ?
H1B C1 H1C 109.5 . . ?
C12 C11 C10 121.3(4) . . ?
C12 C11 H11A 119.4 . . ?
C10 C11 H11A 119.4 . . ?
C21 C22 C17 120.5(5) . . ?
C21 C22 H22 119.8 . . ?
C17 C22 H22 119.8 . . ?
O9 C31 H31A 109.5 . . ?
O9 C31 H31B 109.5 . . ?
H31A C31 H31B 109.5 . . ?
O9 C31 H31C 109.5 . . ?
H31A C31 H31C 109.5 . . ?
H31B C31 H31C 109.5 . . ?
C24 C25 C26 120.8(5) . . ?
C24 C25 H25 119.6 . . ?
C26 C25 H25 119.6 . . ?
C12 C13 C14 120.8(5) . . ?
C12 C13 H13 119.6 . . ?
C14 C13 H13 119.6 . . ?
O8 C30 H30A 109.5 . . ?
O8 C30 H30B 109.5 . . ?
H30A C30 H30B 109.5 . . ?
O8 C30 H30C 109.5 . . ?
H30A C30 H30C 109.5 . . ?
H30B C30 H30C 109.5 . . ?
C11 C12 C13 119.6(4) . . ?
C11 C12 H12 120.2 . . ?
C13 C12 H12 120.2 . . ?
C19 C20 C21 120.1(5) . . ?
C19 C20 H20 119.9 . . ?
C21 C20 H20 119.9 . . ?
C27 C26 C25 120.1(5) . . ?
C27 C26 H26 119.9 . . ?
C25 C26 H26 119.9 . . ?
C24 C29 C28 120.9(6) . . ?
C24 C29 H29 119.5 . . ?
C28 C29 H29 119.5 . . ?
C20 C19 C18 120.9(5) . . ?
C20 C19 H19 119.6 . . ?
C18 C19 H19 119.6 . . ?
C20 C21 C22 120.1(5) . . ?
C20 C21 H21 119.9 . . ?
C22 C21 H21 119.9 . . ?
C26 C27 C28 119.6(5) . . ?
C26 C27 H27 120.2 . . ?
C28 C27 H27 120.2 . . ?
C27 C28 C29 120.0(6) . . ?
C27 C28 H28 120.0 . . ?
C29 C28 H28 120.0 . . ?
O11 C33 H33A 109.5 . . ?
O11 C33 H33B 109.5 . . ?
H33A C33 H33B 109.5 . . ?
O11 C33 H33C 109.5 . . ?
H33A C33 H33C 109.5 . . ?
H33B C33 H33C 109.5 . . ?

loop_
_geom_bond_atom_site_label_1
_geom_bond_atom_site_label_2
_geom_bond_distance
_geom_bond_site_symmetry_2
_geom_bond_publ_flag
Tb1 O2 2.281(3) . ?
Tb1 O3 2.293(3) 2_666 ?
Tb1 O5 2.344(3) . ?
Tb1 O6 2.353(3) . ?
Tb1 O10 2.356(3) 2_666 ?
Tb1 O9 2.412(3) . ?
Tb1 O8 2.426(3) . ?
Tb1 O1 2.665(3) . ?
Tb1 Ni1 3.373(2) . ?
Tb1 Ni1 3.460(2) 2_666 ?
Ni1 O2 2.013(3) . ?
Ni1 O4 2.033(3) . ?
Ni1 O10 2.048(3) . ?
Ni1 N1 2.057(3) . ?
Ni1 O3 2.066(3) . ?
Ni1 O10 2.130(3) 2_666 ?
Ni1 Tb1 3.460(2) 2_666 ?
O10 C32 1.457(4) . ?
O10 Ni1 2.130(3) 2_666 ?
O10 Tb1 2.356(3) 2_666 ?
O2 C7 1.321(4) . ?
O3 C15 1.342(4) . ?
O3 Tb1 2.294(3) 2_666 ?
O4 C16 1.245(4) . ?
O6 C23 1.258(4) . ?
O5 C16 1.261(4) . ?
O1 C2 1.377(4) . ?
O1 C1 1.431(4) . ?
O8 C30 1.427(5) . ?
O8 H8 0.9300 . ?
N1 C8 1.278(4) . ?
N1 C9 1.478(4) . ?
O9 C31 1.389(5) . ?
O9 H9 0.9300 . ?
O7 C23 1.248(5) . ?
C16 C17 1.494(5) . ?
C7 C2 1.402(5) . ?
C7 C6 1.406(5) . ?
C15 C14 1.389(5) . ?
C15 C10 1.405(5) . ?
C6 C5 1.402(5) . ?
C6 C8 1.445(5) . ?
C2 C3 1.379(5) . ?
C8 H8A 0.9300 . ?
C17 C22 1.377(5) . ?
C17 C18 1.382(5) . ?
C32 H32A 0.9600 . ?
C32 H32B 0.9600 . ?
C32 H32C 0.9600 . ?
O11 C33 1.419(6) . ?
O11 H11 0.8200 . ?
C23 C24 1.506(5) . ?
C14 C13 1.377(6) . ?
C14 H14 0.9300 . ?
C5 C4 1.350(5) . ?
C5 H5 0.9300 . ?
C10 C11 1.396(5) . ?
C10 C9 1.490(6) . ?
C18 C19 1.373(6) . ?
C18 H18 0.9300 . ?
C9 H9A 0.9700 . ?
C9 H9B 0.9700 . ?
C3 C4 1.388(5) . ?
C3 H3 0.9300 . ?
C4 H4 0.9300 . ?
C24 C25 1.358(6) . ?
C24 C29 1.356(6) . ?
C1 H1A 0.9600 . ?
C1 H1B 0.9600 . ?
C1 H1C 0.9600 . ?
C11 C12 1.370(7) . ?
C11 H11A 0.9300 . ?
C22 C21 1.373(6) . ?
C22 H22 0.9300 . ?
C31 H31A 0.9600 . ?
C31 H31B 0.9600 . ?
C31 H31C 0.9600 . ?
C25 C26 1.388(6) . ?
C25 H25 0.9300 . ?
C13 C12 1.369(7) . ?
C13 H13 0.9300 . ?
C30 H30A 0.9600 . ?
C30 H30B 0.9600 . ?
C30 H30C 0.9600 . ?
C12 H12 0.9300 . ?
C20 C19 1.348(7) . ?
C20 C21 1.359(7) . ?
C20 H20 0.9300 . ?
C26 C27 1.351(7) . ?
C26 H26 0.9300 . ?
C29 C28 1.387(7) . ?
C29 H29 0.9300 . ?
C19 H19 0.9300 . ?
C21 H21 0.9300 . ?
C27 C28 1.353(8) . ?
C27 H27 0.9300 . ?
C28 H28 0.9300 . ?
C33 H33A 0.9600 . ?
C33 H33B 0.9600 . ?
C33 H33C 0.9600 . ?
